data_7714601
loop_
_publ_author_name
'Raabe, Jan-Christian'
'Jameel, Froze'
'Stein, Matthias'
'Albert, Jakob'
'Poller, Maximilian J.'

_publ_section_title
;
 Heteroelements in polyoxometalates: a study on the influence of different
 group 15 elements on polyoxometalate formation.
;
_journal_issue 2
_journal_name_full 'Dalton transactions (Cambridge, England : 2003)'
_journal_page_first 454
_journal_page_last 466
_journal_paper_doi 10.1039/d3dt03883a
_journal_volume 53
_journal_year 2024
_chemical_formula_moiety 'Na8 O64 W12, 1.5(O4)'
_chemical_formula_sum 'Na8 O40 W12'
_chemical_formula_weight 3510.12
_chemical_name_systematic 'Paradodecatungstate B'
_chemical_properties_physical Hygroscopic
_space_group_crystal_system triclinic
_space_group_IT_number 2
_space_group_name_Hall '-P 1'
_space_group_name_H-M_alt 'P -1'
_atom_sites_solution_primary heavy
_audit_creation_date 2023-03-24
_audit_creation_method
;
Olex2 1.3
(compiled 2020.11.12 svn.r5f609507 for OlexSys, GUI svn.r6272)
;
_audit_update_record
;
2023-09-08 deposited with the CCDC.	2023-12-01 downloaded from the CCDC.
;
_cell_angle_alpha 82.286(3)
_cell_angle_beta 66.379(3)
_cell_angle_gamma 64.875(3)
_cell_formula_units_Z 1
_cell_length_a 11.7511(4)
_cell_length_b 12.1744(4)
_cell_length_c 12.4107(4)
_cell_measurement_reflns_used 55286
_cell_measurement_temperature 99.97(15)
_cell_measurement_theta_max 32.6870
_cell_measurement_theta_min 3.1860
_cell_volume 1471.45(10)
_computing_cell_refinement 'CrysAlisPro 1.171.41.123a (Rigaku OD, 2022)'
_computing_data_collection 'CrysAlisPro 1.171.41.123a (Rigaku OD, 2022)'
_computing_data_reduction 'CrysAlisPro 1.171.41.123a (Rigaku OD, 2022)'
_computing_molecular_graphics 'Olex2 1.3 (Dolomanov et al., 2009)'
_computing_publication_material 'Olex2 1.3 (Dolomanov et al., 2009)'
_computing_structure_refinement 'XL  (Sheldrick, 2008)'
_computing_structure_solution 'SHELXS  (Sheldrick, 2008)'
_diffrn_ambient_environment N~2~
_diffrn_ambient_temperature 99.97(15)
_diffrn_detector 'CCD plate'
_diffrn_detector_area_resol_mean 10.4127
_diffrn_detector_type Atlas
_diffrn_measured_fraction_theta_full 0.999
_diffrn_measured_fraction_theta_max 0.951
_diffrn_measurement_details
;
List of Runs (angles in degrees, time in seconds):

  # Type    Start    End  Width  t~exp~   \w     \q     \k     \f   Frames
#--------------------------------------------------------------------------
  1  \w    -72.00 -24.00   1.00   15.00    --  -18.02 121.00  28.58   48
  2  \w    -42.00  15.00   1.00   15.00    --  -18.02 -77.00  30.00   57
  3  \w    -42.00  15.00   1.00   15.00    --  -18.02 -77.00-180.00   57
  4  \w    -94.00 -43.00   1.00   15.00    --  -18.02 154.00 178.42   51
  5  \w     -6.00  93.00   1.00   15.00    --   18.80  38.00  60.00   99
  6  \w    -22.00  99.00   1.00   15.00    --   18.80  19.00-150.00  121
  7  \w     -6.00  93.00   1.00   15.00    --   18.80  38.00 -30.00   99
  8  \w     39.00 108.00   1.00   15.00    --   18.80 178.00-120.00   69
  9  \w    -61.00  27.00   1.00   15.00    --   18.80 -19.00-150.00   88
 10  \w     39.00 108.00   1.00   15.00    --   18.80 178.00  60.00   69
 11  \w    -61.00  27.00   1.00   15.00    --   18.80 -19.00  30.00   88
 12  \w    -94.00 -43.00   1.00   15.00    --  -18.02 154.00 107.67   51
 13  \w    -42.00  15.00   1.00   15.00    --  -18.02 -77.00 120.00   57
 14  \w    -33.00  17.00   1.00   15.00    --  -18.02 -84.00 -93.00   50
 15  \w    -77.00 -30.00   1.00   15.00    --  -18.02 129.00  68.90   47
 16  \w    -87.00 -37.00   1.00   15.00    --  -18.02 145.00 -38.79   50
 17  \w   -107.00 -61.00   1.00   15.00    --  -18.02-178.00  60.00   46
 18  \w    -42.00  15.00   1.00   15.00    --  -18.02 -77.00   0.00   57
 19  \w   -107.00 -61.00   1.00   15.00    --  -18.02-178.00-180.00   46
 20  \w    -77.00 -30.00   1.00   15.00    --  -18.02 129.00 -82.14   47
 21  \w    -69.00 107.00   1.00   15.00    --   18.80   0.00-180.00  176
 22  \w    -69.00 107.00   1.00   15.00    --   18.80   0.00-150.00  176
 23  \w    -69.00 107.00   1.00   15.00    --   18.80   0.00-120.00  176
 24  \w    -69.00  32.00   1.00   15.00    --   18.80   0.00 -90.00  101
 25  \w      8.00  77.00   1.00   15.00    --   18.80-128.00-141.87   69
;
_diffrn_measurement_device 'four-circle diffractometer'
_diffrn_measurement_device_type 'SuperNova, Dual, Cu at home/near, Atlas'
_diffrn_measurement_method '\w scans'
_diffrn_orient_matrix_type 'CrysAlisPro convention (1999,Acta A55,543-557)'
_diffrn_orient_matrix_UB_11 0.0004483000
_diffrn_orient_matrix_UB_12 0.0412657000
_diffrn_orient_matrix_UB_13 -0.0461542000
_diffrn_orient_matrix_UB_21 -0.0706451000
_diffrn_orient_matrix_UB_22 0.0345389000
_diffrn_orient_matrix_UB_23 0.0302491000
_diffrn_orient_matrix_UB_31 0.0147696000
_diffrn_orient_matrix_UB_32 0.0353975000
_diffrn_orient_matrix_UB_33 0.0292085000
_diffrn_radiation_monochromator mirror
_diffrn_radiation_probe x-ray
_diffrn_radiation_type 'Mo K\a'
_diffrn_radiation_wavelength 0.71073
_diffrn_reflns_av_R_equivalents 0.0476
_diffrn_reflns_av_unetI/netI 0.0225
_diffrn_reflns_Laue_measured_fraction_full 0.999
_diffrn_reflns_Laue_measured_fraction_max 0.951
_diffrn_reflns_limit_h_max 17
_diffrn_reflns_limit_h_min -17
_diffrn_reflns_limit_k_max 18
_diffrn_reflns_limit_k_min -18
_diffrn_reflns_limit_l_max 18
_diffrn_reflns_limit_l_min -18
_diffrn_reflns_number 93161
_diffrn_reflns_point_group_measured_fraction_full 0.999
_diffrn_reflns_point_group_measured_fraction_max 0.951
_diffrn_reflns_theta_full 25.242
_diffrn_reflns_theta_max 32.768
_diffrn_reflns_theta_min 2.289
_diffrn_source 'micro-focus sealed X-ray tube'
_diffrn_source_type 'SuperNova (Mo) X-ray Source'
_diffrn_standards_number 0
_exptl_absorpt_coefficient_mu 23.542
_exptl_absorpt_correction_T_max 1.00000
_exptl_absorpt_correction_T_min 0.16769
_exptl_absorpt_correction_type multi-scan
_exptl_absorpt_process_details
;
CrysAlisPro 1.171.41.123a (Rigaku Oxford Diffraction, 2022)
Empirical absorption correction using spherical harmonics,
implemented in SCALE3 ABSPACK scaling algorithm.
;
_exptl_crystal_colour colourless
_exptl_crystal_colour_primary colourless
_exptl_crystal_density_diffrn 3.961
_exptl_crystal_description block
_exptl_crystal_F_000 1536
_exptl_crystal_recrystallization_method 'Re-crystallisation from solvent: Water'
_exptl_crystal_size_max 0.26
_exptl_crystal_size_mid 0.14
_exptl_crystal_size_min 0.12
_refine_diff_density_max 5.596
_refine_diff_density_min -11.466
_refine_diff_density_rms 0.465
_refine_ls_extinction_coef 0.00042(3)
_refine_ls_extinction_expression Fc^*^=kFc[1+0.001xFc^2^\l^3^/sin(2\q)]^-1/4^
_refine_ls_extinction_method 'SHELXL-2018/3 (Sheldrick 2018)'
_refine_ls_goodness_of_fit_ref 1.078
_refine_ls_hydrogen_treatment undef
_refine_ls_matrix_type full
_refine_ls_number_parameters 407
_refine_ls_number_reflns 10357
_refine_ls_number_restraints 72
_refine_ls_restrained_S_all 1.129
_refine_ls_R_factor_all 0.0495
_refine_ls_R_factor_gt 0.0474
_refine_ls_shift/su_max 0.001
_refine_ls_shift/su_mean 0.000
_refine_ls_structure_factor_coef Fsqd
_refine_ls_weighting_details 'w=1/[\s^2^(Fo^2^)+(0.0001P)^2^+93.5284P] where P=(Fo^2^+2Fc^2^)/3'
_refine_ls_weighting_scheme calc
_refine_ls_wR_factor_gt 0.0935
_refine_ls_wR_factor_ref 0.0947
_reflns_Friedel_coverage 0.000
_reflns_number_gt 9939
_reflns_number_total 10357
_reflns_threshold_expression 'I > 2\s(I)'
_cod_data_source_file d3dt03883a2.cif
_cod_data_source_block jcr256_auto
_cod_depositor_comments 'Adding full bibliography for 7714599--7714602.cif.'
_cod_original_formula_sum 'Na8 W12 O40'
_cod_database_code 7714601
_shelx_shelxl_version_number 2018/3
_chemical_oxdiff_formula Na7NW6O24
_chemical_oxdiff_usercomment 'Raabe/Albert, 10.02.2023, Mo, 100K'
_shelx_space_group_comment
;
The symmetry employed for this shelxl refinement is uniquely defined
by the following loop, which should always be used as a source of
symmetry information in preference to the above space-group names.
They are only intended as comments.
;
_shelx_estimated_absorpt_t_max 0.164
_shelx_estimated_absorpt_t_min 0.064
_reflns_odcompleteness_completeness 99.94
_reflns_odcompleteness_iscentric 1
_reflns_odcompleteness_theta 30.44
_olex2_refinement_description
;
1. Uiso/Uaniso restraints and constraints
Uanis(O11) \\sim Ueq: with sigma of 0.002 and sigma for terminal atoms of 0.004
Uanis(O13) \\sim Ueq: with sigma of 0.002 and sigma for terminal atoms of 0.004
Uanis(O1W) \\sim Ueq: with sigma of 0.002 and sigma for terminal atoms of 0.004
Uanis(O14) \\sim Ueq: with sigma of 0.002 and sigma for terminal atoms of 0.004
Uanis(O7W) \\sim Ueq: with sigma of 0.002 and sigma for terminal atoms of 0.004
Uanis(O5) \\sim Ueq: with sigma of 0.002 and sigma for terminal atoms of 0.004
Uanis(O4) \\sim Ueq: with sigma of 0.002 and sigma for terminal atoms of 0.004
Uanis(O2) \\sim Ueq: with sigma of 0.002 and sigma for terminal atoms of 0.004
Uanis(O20) \\sim Ueq, Uanis(W6) \\sim Ueq: with sigma of 0.002 and sigma for
terminal atoms of 0.004
Uanis(O18) \\sim Ueq: with sigma of 0.002 and sigma for terminal atoms of 0.004
Uanis(W3) \\sim Ueq: with sigma of 0.002 and sigma for terminal atoms of 0.004
;
_smtbx_masks_void_probe_radius 1.2
_smtbx_masks_void_truncation_radius 1.2
_olex2_submission_special_instructions 'No special instructions were received'
_oxdiff_exptl_absorpt_empirical_details
;
Empirical correction (ABSPACK) includes:
- Absorption correction using spherical harmonics
- Frame scaling
;
_oxdiff_exptl_absorpt_empirical_full_max 4.266
_oxdiff_exptl_absorpt_empirical_full_min 0.625

loop_
_space_group_symop_operation_xyz
'x, y, z'
'-x, -y, -z'

loop_
_atom_site_label
_atom_site_type_symbol
_atom_site_fract_x
_atom_site_fract_y
_atom_site_fract_z
_atom_site_U_iso_or_equiv
_atom_site_adp_type
_atom_site_occupancy
_atom_site_site_symmetry_order
_atom_site_calc_flag
_atom_site_refinement_flags_posn
_atom_site_refinement_flags_adp
_atom_site_refinement_flags_occupancy
_atom_site_disorder_assembly
_atom_site_disorder_group
W1 W 0.44607(3) 0.07243(3) 0.22865(2) 0.00482(6) Uani 1 1 d . . . . .
W2 W 0.40846(5) 0.25528(3) 0.00732(3) 0.01702(8) Uani 1 1 d . . . . .
W3 W 0.70566(5) 0.13244(5) 0.03869(3) 0.02238(10) Uani 1 1 d . U . . .
W4 W 0.80349(3) -0.18837(4) 0.10967(3) 0.02023(9) Uani 1 1 d . . . . .
W5 W 0.55229(4) -0.25043(3) 0.30520(3) 0.01215(7) Uani 1 1 d . . . . .
W6 W 0.26215(4) -0.12302(3) 0.26974(3) 0.01218(7) Uani 1 1 d . U . . .
Na1 Na 0.9134(5) 0.2135(4) 0.1740(4) 0.0242(9) Uani 1 1 d . . . . .
Na2 Na 0.8594(5) 0.0392(4) 0.4327(4) 0.0202(8) Uani 1 1 d . . . . .
Na3 Na 0.7622(4) -0.1869(4) 0.4301(3) 0.0133(7) Uani 1 1 d . . . . .
Na4 Na 0.3788(5) -0.4681(4) 0.3366(4) 0.0217(9) Uani 1 1 d . . . . .
O1 O 0.3640(7) 0.2332(6) 0.1752(5) 0.0137(12) Uani 1 1 d . . . . .
O1W O 0.7682(13) 0.4192(11) 0.1651(11) 0.054(3) Uani 1 1 d . U . . .
O2 O 0.5998(7) 0.1291(6) 0.1983(6) 0.0152(12) Uani 1 1 d . U . . .
O2W O 1.0709(9) 0.2197(9) 0.2473(11) 0.041(2) Uani 1 1 d . . . . .
O3 O 0.5516(6) 0.0725(5) 0.0317(5) 0.0079(10) Uani 1 1 d . . . . .
O3W O 0.7716(7) 0.2404(7) 0.3794(7) 0.0200(14) Uani 1 1 d . . . . .
O4 O 0.5692(8) 0.2764(7) 0.0190(7) 0.0222(14) Uani 1 1 d . U . . .
O4W O 0.9432(7) 0.0072(7) 0.2205(6) 0.0210(14) Uani 1 1 d . . . . .
O5 O 0.8023(7) -0.0411(7) 0.0403(6) 0.0209(14) Uani 1 1 d . U . . .
O5W O 0.9496(9) -0.1813(8) 0.4730(7) 0.0252(16) Uani 1 1 d . . . . .
O6 O 0.7291(7) -0.3078(6) 0.1852(6) 0.0182(13) Uani 1 1 d . . . . .
O6W O 0.6686(7) 0.0275(6) 0.4086(6) 0.0151(12) Uani 1 1 d . . . . .
O7 O 0.3656(7) -0.1425(6) 0.3651(5) 0.0128(12) Uani 1 1 d . . . . .
O7W O 0.8703(13) -0.4097(11) 0.4329(11) 0.052(3) Uani 1 1 d . U . . .
O8 O 0.5858(6) -0.0846(6) 0.2187(5) 0.0088(10) Uani 1 1 d . . . . .
O8W O 0.2938(10) -0.4701(7) 0.5407(7) 0.0275(18) Uani 1 1 d . . . . .
O9 O 0.3365(6) 0.0195(5) 0.2040(5) 0.0081(10) Uani 1 1 d . . . . .
O9W O 0.5172(7) -0.6801(7) 0.3525(7) 0.0199(14) Uani 1 1 d . . . . .
O10 O 0.2990(7) 0.1917(8) 0.0027(6) 0.0247(17) Uani 1 1 d . . . . .
O10W O 0.2213(9) -0.5514(6) 0.3212(6) 0.0213(15) Uani 1 1 d . . . . .
O11 O 0.3124(14) 0.4110(10) 0.0164(9) 0.051(3) Uani 1 1 d . U . . .
O11W O 0.4550(8) -0.4896(6) 0.1346(6) 0.0174(13) Uani 1 1 d . . . . .
O12 O 0.5211(8) 0.2249(6) -0.1551(5) 0.0148(12) Uani 1 1 d . . . . .
O13 O 0.8130(11) 0.1895(10) 0.0464(9) 0.041(2) Uani 1 1 d . U . . .
O13W O 0.8383(8) 0.4035(7) -0.0188(6) 0.0198(14) Uani 1 1 d . . . . .
O14 O 0.9551(10) -0.2861(9) 0.0057(8) 0.0348(19) Uani 1 1 d . U . . .
O15 O 0.8549(6) -0.1815(7) 0.2229(5) 0.0165(13) Uani 1 1 d . . . . .
O16 O 0.5407(10) -0.3909(7) 0.3318(7) 0.0261(18) Uani 1 1 d . . . . .
O17 O 0.5862(7) -0.2283(6) 0.4237(6) 0.0137(12) Uani 1 1 d . . . . .
O18 O 0.2358(8) -0.2566(7) 0.3106(7) 0.0207(14) Uani 1 1 d . U . . .
O19 O 0.1093(7) -0.0149(8) 0.3656(6) 0.0226(16) Uani 1 1 d . . . . .
O20 O 0.2256(7) -0.1000(7) 0.1318(6) 0.0158(12) Uani 1 1 d . U . . .
O22 O 0.3730(6) 0.1106(6) 0.3774(5) 0.0102(10) Uani 1 1 d . . . . .
O12W O 0.3084(8) 0.5963(7) 0.0095(6) 0.0200(14) Uani 1 1 d . . . . .
O14W O 0.1223(7) -0.3401(6) 0.1987(6) 0.0142(12) Uani 1 1 d . . . . .

loop_
_atom_site_aniso_label
_atom_site_aniso_U_11
_atom_site_aniso_U_22
_atom_site_aniso_U_33
_atom_site_aniso_U_23
_atom_site_aniso_U_13
_atom_site_aniso_U_12
W1 0.00623(12) 0.00697(12) 0.00307(11) 0.00038(9) -0.00087(9) -0.00522(10)
W2 0.0369(2) 0.00526(13) 0.00670(14) -0.00009(10) -0.01207(14) -0.00310(13)
W3 0.0322(2) 0.0552(3) 0.00555(14) 0.01228(15) -0.00940(14) -0.0420(2)
W4 0.00477(14) 0.0419(2) 0.00508(13) -0.00732(13) -0.00173(11) 0.00071(14)
W5 0.02602(18) 0.00983(14) 0.01189(14) 0.00591(11) -0.01403(13) -0.01265(13)
W6 0.01990(16) 0.02447(17) 0.00498(13) 0.00623(11) -0.00554(11) -0.02135(14)
Na1 0.027(2) 0.024(2) 0.033(2) 0.0083(18) -0.0169(19) -0.0177(18)
Na2 0.027(2) 0.0206(19) 0.0134(17) -0.0025(14) -0.0021(15) -0.0146(17)
Na3 0.0142(16) 0.0201(18) 0.0079(15) -0.0024(13) -0.0012(12) -0.0110(14)
Na4 0.047(3) 0.0184(19) 0.0176(18) 0.0094(15) -0.0218(19) -0.0226(19)
O1 0.028(3) 0.007(3) 0.007(2) 0.001(2) -0.009(2) -0.006(2)
O1W 0.049(4) 0.045(4) 0.051(4) 0.019(3) -0.009(3) -0.016(3)
O2 0.0168(19) 0.0199(19) 0.0130(19) 0.0029(15) -0.0056(14) -0.0118(15)
O2W 0.016(4) 0.038(5) 0.072(7) 0.014(5) -0.023(4) -0.012(4)
O3 0.008(2) 0.013(3) 0.006(2) 0.0004(19) -0.0017(19) -0.009(2)
O3W 0.017(3) 0.016(3) 0.029(4) 0.002(3) -0.006(3) -0.011(3)
O4 0.029(2) 0.021(2) 0.021(2) 0.0018(16) -0.0089(16) -0.0144(16)
O4W 0.014(3) 0.024(4) 0.014(3) -0.008(3) -0.003(2) 0.003(3)
O5 0.017(2) 0.024(2) 0.018(2) 0.0084(16) -0.0065(15) -0.0085(16)
O5W 0.028(4) 0.031(4) 0.014(3) -0.007(3) 0.002(3) -0.016(3)
O6 0.022(3) 0.011(3) 0.020(3) -0.005(2) -0.015(3) 0.003(2)
O6W 0.010(3) 0.020(3) 0.011(3) -0.002(2) -0.002(2) -0.004(2)
O7 0.020(3) 0.023(3) 0.009(2) 0.007(2) -0.008(2) -0.020(3)
O7W 0.052(4) 0.047(4) 0.049(4) 0.005(3) -0.012(3) -0.020(3)
O8 0.008(2) 0.013(3) 0.005(2) 0.0008(19) -0.0028(19) -0.003(2)
O8W 0.057(6) 0.022(4) 0.021(4) 0.009(3) -0.026(4) -0.024(4)
O9 0.008(2) 0.011(3) 0.008(2) 0.0031(19) -0.0026(19) -0.008(2)
O9W 0.019(3) 0.023(4) 0.026(4) 0.009(3) -0.012(3) -0.016(3)
O10 0.011(3) 0.045(5) 0.008(3) -0.007(3) -0.005(2) 0.002(3)
O10W 0.035(4) 0.014(3) 0.013(3) 0.001(2) -0.005(3) -0.011(3)
O11 0.070(4) 0.037(4) 0.030(3) 0.002(3) -0.022(3) -0.004(3)
O11W 0.024(3) 0.014(3) 0.019(3) -0.004(2) -0.011(3) -0.007(3)
O12 0.033(4) 0.013(3) 0.006(2) 0.004(2) -0.010(2) -0.014(3)
O13 0.042(3) 0.047(3) 0.040(3) 0.0044(18) -0.0173(19) -0.0238(19)
O13W 0.021(3) 0.021(3) 0.015(3) 0.000(3) -0.005(3) -0.007(3)
O14 0.031(2) 0.041(3) 0.031(2) -0.0030(17) -0.0172(18) -0.0077(17)
O15 0.009(3) 0.029(4) 0.007(3) -0.002(2) -0.003(2) -0.002(3)
O16 0.062(6) 0.019(3) 0.024(4) 0.015(3) -0.033(4) -0.029(4)
O17 0.024(3) 0.013(3) 0.011(3) 0.004(2) -0.011(2) -0.011(3)
O18 0.025(2) 0.022(2) 0.021(2) 0.0017(15) -0.0089(16) -0.0153(16)
O19 0.018(3) 0.054(5) 0.007(3) 0.001(3) -0.003(2) -0.026(4)
O20 0.0159(19) 0.022(2) 0.0147(19) 0.0016(15) -0.0062(15) -0.0118(15)
O22 0.011(3) 0.013(3) 0.005(2) -0.0023(19) -0.001(2) -0.005(2)
O12W 0.025(4) 0.021(3) 0.019(3) 0.000(3) -0.004(3) -0.018(3)
O14W 0.016(3) 0.012(3) 0.017(3) 0.000(2) -0.010(2) -0.005(2)

loop_
_atom_type_symbol
_atom_type_description
_atom_type_scat_dispersion_real
_atom_type_scat_dispersion_imag
_atom_type_scat_source
Na Na 0.0362 0.0249 'International Tables Vol C Tables 4.2.6.8 and 6.1.1.4'
O O 0.0106 0.0060 'International Tables Vol C Tables 4.2.6.8 and 6.1.1.4'
W W -0.8490 6.8722 'International Tables Vol C Tables 4.2.6.8 and 6.1.1.4'

loop_
_geom_angle_atom_site_label_1
_geom_angle_atom_site_label_2
_geom_angle_atom_site_label_3
_geom_angle
_geom_angle_site_symmetry_1
_geom_angle_site_symmetry_3
_geom_angle_publ_flag
O1 W1 O2 81.7(3) . . ?
O1 W1 O3 70.9(2) . . ?
O2 W1 O3 73.4(2) . . ?
O8 W1 O1 155.4(3) . . ?
O8 W1 O2 83.4(3) . . ?
O8 W1 O3 86.1(2) . . ?
O9 W1 O1 93.0(3) . . ?
O9 W1 O2 161.5(3) . . ?
O9 W1 O3 88.1(2) . . ?
O9 W1 O8 95.0(3) . . ?
O22 W1 O1 97.4(3) . . ?
O22 W1 O2 93.3(3) . . ?
O22 W1 O3 163.1(3) . . ?
O22 W1 O8 102.9(3) . . ?
O22 W1 O9 105.0(3) . . ?
O1 W2 O3 71.7(2) . . ?
O1 W2 O4 81.6(3) . . ?
O4 W2 O3 73.0(3) . . ?
O10 W2 O1 93.2(3) . . ?
O10 W2 O3 90.0(3) . . ?
O10 W2 O4 163.1(3) . . ?
O10 W2 O12 95.3(3) . . ?
O11 W2 O1 97.1(4) . . ?
O11 W2 O3 162.7(4) . . ?
O11 W2 O4 92.7(5) . . ?
O11 W2 O10 103.9(5) . . ?
O11 W2 O12 102.8(4) . . ?
O12 W2 O1 155.8(3) . . ?
O12 W2 O3 85.7(3) . . ?
O12 W2 O4 83.7(3) . . ?
O2 W3 O3 77.2(2) . . ?
O2 W3 O5 87.8(3) . . ?
O2 W3 O20 156.4(3) . 2_655 ?
O4 W3 O2 92.3(3) . . ?
O4 W3 O3 75.9(3) . . ?
O4 W3 O5 155.6(3) . . ?
O4 W3 O20 87.0(3) . 2_655 ?
O5 W3 O3 80.4(3) . . ?
O5 W3 O20 83.4(3) . 2_655 ?
O13 W3 O2 101.8(4) . . ?
O13 W3 O3 175.5(4) . . ?
O13 W3 O4 99.8(4) . . ?
O13 W3 O5 104.0(4) . . ?
O13 W3 O20 101.5(4) . 2_655 ?
O20 W3 O3 79.8(2) 2_655 . ?
O5 W4 Na1 64.1(2) . 2_755 ?
O5 W4 O6 156.6(3) . . ?
O5 W4 O8 86.8(3) . . ?
O5 W4 O10 85.5(3) . 2_655 ?
O6 W4 Na1 129.4(2) . 2_755 ?
O6 W4 O8 73.4(3) . . ?
O6 W4 O10 78.3(3) . 2_655 ?
O8 W4 Na1 146.11(17) . 2_755 ?
O10 W4 Na1 83.4(2) 2_655 2_755 ?
O10 W4 O8 77.2(2) 2_655 . ?
O14 W4 Na1 34.2(4) . 2_755 ?
O14 W4 O5 98.2(4) . . ?
O14 W4 O6 98.0(4) . . ?
O14 W4 O8 164.0(3) . . ?
O14 W4 O10 88.0(3) . 2_655 ?
O14 W4 O15 101.8(4) . . ?
O15 W4 Na1 107.9(2) . 2_755 ?
O15 W4 O5 98.7(3) . . ?
O15 W4 O6 94.4(3) . . ?
O15 W4 O8 92.4(3) . . ?
O15 W4 O10 168.7(3) . 2_655 ?
O6 W5 O7 152.1(3) . . ?
O6 W5 O8 73.2(3) . . ?
O6 W5 O12 85.1(3) . 2_655 ?
O7 W5 O8 84.6(2) . . ?
O7 W5 O12 73.5(3) . 2_655 ?
O8 W5 O12 77.4(2) . 2_655 ?
O16 W5 O6 96.6(4) . . ?
O16 W5 O7 100.9(4) . . ?
O16 W5 O8 164.2(3) . . ?
O16 W5 O12 89.9(3) . 2_655 ?
O17 W5 O6 101.1(3) . . ?
O17 W5 O7 95.9(3) . . ?
O17 W5 O8 91.1(3) . . ?
O17 W5 O12 164.9(3) . 2_655 ?
O17 W5 O16 103.0(3) . . ?
O7 W6 Na2 51.5(2) . 2_656 ?
O7 W6 O9 79.0(2) . . ?
O7 W6 O12 74.2(3) . 2_655 ?
O9 W6 Na2 94.91(17) . 2_656 ?
O9 W6 O12 76.6(2) . 2_655 ?
O12 W6 Na2 125.59(18) 2_655 2_656 ?
O18 W6 Na2 89.8(3) . 2_656 ?
O18 W6 O7 96.3(3) . . ?
O18 W6 O9 168.9(3) . . ?
O18 W6 O12 92.5(3) . 2_655 ?
O18 W6 O20 97.2(3) . . ?
O19 W6 Na2 46.8(2) . 2_656 ?
O19 W6 O7 95.6(3) . . ?
O19 W6 O9 89.3(3) . . ?
O19 W6 O12 163.9(3) . 2_655 ?
O19 W6 O18 101.2(4) . . ?
O19 W6 O20 100.1(3) . . ?
O20 W6 Na2 146.9(2) . 2_656 ?
O20 W6 O7 156.9(3) . . ?
O20 W6 O9 84.3(3) . . ?
O20 W6 O12 86.5(3) . 2_655 ?
O1W Na1 O2W 105.9(5) . . ?
O1W Na1 O3W 84.4(4) . . ?
O1W Na1 O4W 149.8(4) . . ?
O1W Na1 O13 79.8(5) . . ?
O1W Na1 O14 74.9(4) . 2_755 ?
O2W Na1 O4W 97.2(3) . . ?
O2W Na1 O13 163.1(4) . . ?
O2W Na1 O14 83.8(4) . 2_755 ?
O3W Na1 O2W 81.9(4) . . ?
O3W Na1 O4W 79.7(3) . . ?
O3W Na1 O13 114.8(4) . . ?
O3W Na1 O14 150.5(4) . 2_755 ?
O4W Na1 O13 83.7(3) . . ?
O4W Na1 O14 127.8(4) . 2_755 ?
O13 Na1 O14 82.4(4) . 2_755 ?
O3W Na2 O4W 80.3(3) . . ?
O3W Na2 O5W 174.3(3) . . ?
O3W Na2 O6W 84.7(3) . . ?
O3W Na2 O19 114.2(3) . 2_656 ?
O3W Na2 O19 103.8(3) . 1_655 ?
O4W Na2 O5W 95.0(3) . . ?
O4W Na2 O6W 77.8(3) . . ?
O4W Na2 O19 153.3(3) . 2_656 ?
O4W Na2 O19 76.5(3) . 1_655 ?
O5W Na2 O19 77.9(3) . 1_655 ?
O5W Na2 O19 71.4(3) . 2_656 ?
O6W Na2 O5W 91.2(3) . . ?
O6W Na2 O19 150.9(3) . 1_655 ?
O6W Na2 O19 124.1(3) . 2_656 ?
O19 Na2 O19 78.2(3) 1_655 2_656 ?
O6W Na3 O5W 92.5(3) . . ?
O6W Na3 O7W 174.8(4) . . ?
O7W Na3 O5W 87.7(4) . . ?
O15 Na3 O5W 99.1(3) . . ?
O15 Na3 O6W 80.3(3) . . ?
O15 Na3 O7W 94.5(4) . . ?
O17 Na3 O5W 166.1(3) . . ?
O17 Na3 O6W 98.5(3) . . ?
O17 Na3 O7W 82.0(4) . . ?
O17 Na3 O15 91.1(3) . . ?
O22 Na3 O5W 84.9(3) 2_656 . ?
O22 Na3 O6W 76.9(2) 2_656 . ?
O22 Na3 O7W 108.3(4) 2_656 . ?
O22 Na3 O15 157.0(3) 2_656 . ?
O22 Na3 O17 89.5(3) 2_656 . ?
O8W Na4 O9W 82.8(3) . . ?
O8W Na4 O10W 93.0(3) . . ?
O8W Na4 O16 92.2(3) . . ?
O8W Na4 O18 99.8(3) . . ?
O9W Na4 O10W 83.8(3) . . ?
O9W Na4 O16 96.1(3) . . ?
O9W Na4 O18 176.5(3) . . ?
O11W Na4 O8W 171.6(3) . . ?
O11W Na4 O9W 92.3(3) . . ?
O11W Na4 O10W 79.7(3) . . ?
O11W Na4 O16 95.0(3) . . ?
O11W Na4 O18 84.9(3) . . ?
O16 Na4 O10W 174.7(3) . . ?
O16 Na4 O18 86.3(3) . . ?
O18 Na4 O10W 93.6(3) . . ?
W1 O1 W2 118.9(3) . . ?
W3 O2 W1 114.4(3) . . ?
W1 O3 W3 95.1(2) . . ?
W2 O3 W1 96.8(2) . . ?
W2 O3 W3 96.2(2) . . ?
Na2 O3W Na1 98.7(3) . . ?
W3 O4 W2 114.9(4) . . ?
Na1 O4W Na2 95.8(3) . . ?
W4 O5 W3 148.4(4) . . ?
Na3 O5W Na2 86.1(3) . . ?
W5 O6 W4 117.6(3) . . ?
Na3 O6W Na2 89.7(3) . . ?
W5 O7 W6 117.4(3) . . ?
W5 O7 Na2 144.4(3) . 2_656 ?
W6 O7 Na2 94.9(3) . 2_656 ?
W1 O8 W4 139.1(3) . . ?
W1 O8 W5 125.2(3) . . ?
W4 O8 W5 94.5(2) . . ?
W1 O9 W6 136.8(3) . . ?
W2 O10 W4 139.5(5) . 2_655 ?
W2 O12 W5 125.7(4) . 2_655 ?
W2 O12 W6 139.3(4) . 2_655 ?
W6 O12 W5 93.4(2) 2_655 2_655 ?
W3 O13 Na1 143.4(6) . . ?
W4 O14 Na1 122.3(5) . 2_755 ?
W4 O15 Na3 134.6(4) . . ?
W5 O16 Na4 135.0(5) . . ?
W5 O17 Na3 131.4(4) . . ?
W6 O18 Na4 135.0(4) . . ?
W6 O19 Na2 137.5(4) . 1_455 ?
W6 O19 Na2 104.1(4) . 2_656 ?
Na2 O19 Na2 101.8(3) 1_455 2_656 ?
W6 O20 W3 148.3(4) . 2_655 ?
W1 O22 Na3 168.9(4) . 2_656 ?

loop_
_geom_bond_atom_site_label_1
_geom_bond_atom_site_label_2
_geom_bond_distance
_geom_bond_site_symmetry_2
_geom_bond_publ_flag
W1 O1 1.940(6) . ?
W1 O2 2.080(7) . ?
W1 O3 2.255(6) . ?
W1 O8 1.897(6) . ?
W1 O9 1.800(6) . ?
W1 O22 1.727(6) . ?
W2 O1 1.945(6) . ?
W2 O3 2.218(6) . ?
W2 O4 2.073(8) . ?
W2 O10 1.781(9) . ?
W2 O11 1.737(11) . ?
W2 O12 1.897(6) . ?
W3 O2 1.876(7) . ?
W3 O3 2.255(5) . ?
W3 O4 1.875(8) . ?
W3 O5 1.930(8) . ?
W3 O13 1.715(10) . ?
W3 O20 1.967(7) 2_655 ?
W4 Na1 3.687(5) 2_755 ?
W4 O5 1.879(7) . ?
W4 O6 1.953(8) . ?
W4 O8 2.216(6) . ?
W4 O10 2.191(7) 2_655 ?
W4 O14 1.739(10) . ?
W4 O15 1.761(6) . ?
W5 O6 1.895(8) . ?
W5 O7 1.897(7) . ?
W5 O8 2.267(6) . ?
W5 O12 2.284(6) 2_655 ?
W5 O16 1.750(7) . ?
W5 O17 1.750(6) . ?
W6 Na2 3.503(4) 2_656 ?
W6 O7 1.941(6) . ?
W6 O9 2.185(6) . ?
W6 O12 2.222(7) 2_655 ?
W6 O18 1.755(7) . ?
W6 O19 1.753(8) . ?
W6 O20 1.884(7) . ?
Na1 O1W 2.375(13) . ?
Na1 O2W 2.397(10) . ?
Na1 O3W 2.396(9) . ?
Na1 O4W 2.407(9) . ?
Na1 O13 2.429(11) . ?
Na1 O14 2.452(11) 2_755 ?
Na2 O3W 2.338(9) . ?
Na2 O4W 2.434(8) . ?
Na2 O5W 2.496(10) . ?
Na2 O6W 2.440(8) . ?
Na2 O19 2.509(8) 1_655 ?
Na2 O19 2.635(8) 2_656 ?
Na3 O5W 2.493(9) . ?
Na3 O6W 2.389(8) . ?
Na3 O7W 2.462(13) . ?
Na3 O15 2.361(7) . ?
Na3 O17 2.359(8) . ?
Na3 O22 2.323(7) 2_656 ?
Na4 O8W 2.322(9) . ?
Na4 O9W 2.429(9) . ?
Na4 O10W 2.534(9) . ?
Na4 O11W 2.309(8) . ?
Na4 O16 2.433(9) . ?
Na4 O18 2.469(9) . ?
O13W O12W 1.680(11) 2_665 ?

loop_
_geom_torsion_atom_site_label_1
_geom_torsion_atom_site_label_2
_geom_torsion_atom_site_label_3
_geom_torsion_atom_site_label_4
_geom_torsion
_geom_torsion_site_symmetry_1
_geom_torsion_site_symmetry_2
_geom_torsion_site_symmetry_3
_geom_torsion_site_symmetry_4
_geom_torsion_publ_flag
Na1 W4 O5 W3 169.2(9) 2_755 . . . ?
Na1 W4 O15 Na3 -171.8(4) 2_755 . . . ?
Na2 W6 O18 Na4 -94.7(5) 2_656 . . . ?
Na2 W6 O19 Na2 -126.0(7) 2_656 . . 1_455 ?
Na2 W6 O20 W3 170.6(4) 2_656 . . 2_655 ?
O1 W1 O8 W4 10.5(9) . . . . ?
O1 W1 O8 W5 -152.8(5) . . . . ?
O1 W1 O9 W6 -156.7(5) . . . . ?
O1 W1 O22 Na3 38.0(19) . . . 2_656 ?
O1 W2 O10 W4 161.0(6) . . . 2_655 ?
O1 W2 O12 W5 151.3(5) . . . 2_655 ?
O1 W2 O12 W6 -9.7(10) . . . 2_655 ?
O2 W1 O8 W4 -42.5(5) . . . . ?
O2 W1 O8 W5 154.2(4) . . . . ?
O2 W1 O9 W6 130.5(7) . . . . ?
O2 W1 O22 Na3 120.0(19) . . . 2_656 ?
O2 W3 O4 W2 -76.7(4) . . . . ?
O2 W3 O13 Na1 23.0(11) . . . . ?
O3 W1 O8 W4 31.2(4) . . . . ?
O3 W1 O8 W5 -132.1(3) . . . . ?
O3 W1 O9 W6 132.6(5) . . . . ?
O3 W1 O22 Na3 83(2) . . . 2_656 ?
O3 W2 O10 W4 -127.4(6) . . . 2_655 ?
O3 W2 O12 W5 130.8(4) . . . 2_655 ?
O3 W2 O12 W6 -30.3(5) . . . 2_655 ?
O3 W3 O2 W1 1.5(3) . . . . ?
O3 W3 O4 W2 -0.5(3) . . . . ?
O4 W2 O10 W4 -127.4(10) . . . 2_655 ?
O4 W2 O12 W5 -155.9(4) . . . 2_655 ?
O4 W2 O12 W6 43.1(5) . . . 2_655 ?
O4 W3 O2 W1 76.4(4) . . . . ?
O4 W3 O13 Na1 117.5(10) . . . . ?
O5 W3 O2 W1 -79.1(4) . . . . ?
O5 W3 O4 W2 13.1(10) . . . . ?
O5 W3 O13 Na1 -67.7(10) . . . . ?
O5 W4 O14 Na1 -3.9(6) . . . 2_755 ?
O5 W4 O15 Na3 122.7(5) . . . . ?
O6 W4 O5 W3 38.4(14) . . . . ?
O6 W4 O14 Na1 159.1(5) . . . 2_755 ?
O6 W4 O15 Na3 -37.8(6) . . . . ?
O6 W5 O7 W6 52.1(7) . . . . ?
O6 W5 O7 Na2 -155.1(5) . . . 2_656 ?
O6 W5 O16 Na4 -126.1(6) . . . . ?
O6 W5 O17 Na3 26.3(5) . . . . ?
O7 W5 O6 W4 48.8(8) . . . . ?
O7 W5 O16 Na4 32.1(6) . . . . ?
O7 W5 O17 Na3 -131.5(5) . . . . ?
O7 W6 O18 Na4 -43.5(6) . . . . ?
O7 W6 O19 Na2 -18.5(3) . . . 2_656 ?
O7 W6 O19 Na2 -144.5(6) . . . 1_455 ?
O7 W6 O20 W3 36.7(13) . . . 2_655 ?
O8 W1 O9 W6 46.6(5) . . . . ?
O8 W1 O22 Na3 -156.0(19) . . . 2_656 ?
O8 W4 O5 W3 7.0(8) . . . . ?
O8 W4 O14 Na1 103.1(13) . . . 2_755 ?
O8 W4 O15 Na3 35.7(5) . . . . ?
O8 W5 O6 W4 10.0(3) . . . . ?
O8 W5 O7 W6 89.1(3) . . . . ?
O8 W5 O7 Na2 -118.0(5) . . . 2_656 ?
O8 W5 O16 Na4 -77.2(16) . . . . ?
O8 W5 O17 Na3 -46.9(5) . . . . ?
O9 W1 O8 W4 119.0(5) . . . . ?
O9 W1 O8 W5 -44.3(4) . . . . ?
O9 W1 O22 Na3 -57(2) . . . 2_656 ?
O9 W6 O18 Na4 20.4(19) . . . . ?
O9 W6 O19 Na2 136.7(6) . . . 1_455 ?
O9 W6 O19 Na2 -97.4(3) . . . 2_656 ?
O9 W6 O20 W3 80.3(7) . . . 2_655 ?
O10 W2 O12 W5 41.1(4) . . . 2_655 ?
O10 W2 O12 W6 -120.0(5) . . . 2_655 ?
O10 W4 O5 W3 84.4(8) 2_655 . . . ?
O10 W4 O14 Na1 81.2(5) 2_655 . . 2_755 ?
O10 W4 O15 Na3 12(2) 2_655 . . . ?
O11 W2 O10 W4 62.9(7) . . . 2_655 ?
O11 W2 O12 W5 -64.5(6) . . . 2_655 ?
O11 W2 O12 W6 134.4(6) . . . 2_655 ?
O12 W2 O10 W4 -41.7(6) . . . 2_655 ?
O12 W5 O6 W4 88.3(4) 2_655 . . . ?
O12 W5 O7 W6 10.7(3) 2_655 . . . ?
O12 W5 O7 Na2 163.6(6) 2_655 . . 2_656 ?
O12 W5 O16 Na4 -41.1(6) 2_655 . . . ?
O12 W5 O17 Na3 -86.7(12) 2_655 . . . ?
O12 W6 O18 Na4 30.9(5) 2_655 . . . ?
O12 W6 O19 Na2 -68.2(11) 2_655 . . 2_656 ?
O12 W6 O19 Na2 165.8(7) 2_655 . . 1_455 ?
O12 W6 O20 W3 3.5(7) 2_655 . . 2_655 ?
O13 W3 O2 W1 177.0(5) . . . . ?
O13 W3 O4 W2 -179.1(5) . . . . ?
O14 W4 O5 W3 171.7(9) . . . . ?
O14 W4 O15 Na3 -137.0(6) . . . . ?
O15 W4 O5 W3 -85.0(9) . . . . ?
O15 W4 O14 Na1 -104.6(5) . . . 2_755 ?
O16 W5 O6 W4 177.6(4) . . . . ?
O16 W5 O7 W6 -75.9(4) . . . . ?
O16 W5 O7 Na2 77.0(5) . . . 2_656 ?
O16 W5 O17 Na3 125.8(5) . . . . ?
O17 W5 O6 W4 -77.8(4) . . . . ?
O17 W5 O7 W6 179.6(3) . . . . ?
O17 W5 O7 Na2 -27.5(5) . . . 2_656 ?
O17 W5 O16 Na4 130.9(6) . . . . ?
O18 W6 O19 Na2 -46.9(6) . . . 1_455 ?
O18 W6 O19 Na2 79.0(4) . . . 2_656 ?
O18 W6 O20 W3 -88.6(8) . . . 2_655 ?
O19 W6 O18 Na4 -140.4(5) . . . . ?
O19 W6 O20 W3 168.6(7) . . . 2_655 ?
O20 W3 O2 W1 -11.3(10) 2_655 . . . ?
O20 W3 O4 W2 79.7(4) 2_655 . . . ?
O20 W3 O13 Na1 -153.7(9) 2_655 . . . ?
O20 W6 O18 Na4 117.7(5) . . . . ?
O20 W6 O19 Na2 178.5(3) . . . 2_656 ?
O20 W6 O19 Na2 52.6(6) . . . 1_455 ?
O22 W1 O8 W4 -134.4(5) . . . . ?
O22 W1 O8 W5 62.3(4) . . . . ?
O22 W1 O9 W6 -58.2(5) . . . . ?

loop_
_smtbx_masks_void_nr
_smtbx_masks_void_average_x
_smtbx_masks_void_average_y
_smtbx_masks_void_average_z
_smtbx_masks_void_volume
_smtbx_masks_void_count_electrons
_smtbx_masks_void_content
1 0.001 0.476 0.180 21.5 10.3 '1 H2O'
2 -0.001 0.524 0.820 21.5 10.4 '1 H2O'
